data_7202508
loop_
_publ_author_name
'Phanon, Delphine'
'Mosset, Alain'
'Gautier-Luneau, Isabelle'

_publ_section_title
;
 New materials for infrared non-linear optics. Syntheses, structural
 characterisations, second harmonic generation and optical transparency
 of M(IO3)3 metallic iodates
;
_journal_issue 11
_journal_name_full 'Journal of Materials Chemistry'
_journal_page_first 1123
_journal_paper_doi 10.1039/b612677d
_journal_volume 17
_journal_year 2007
_chemical_absolute_configuration ad
_chemical_compound_source 'synthesis as described'
_chemical_formula_moiety 'I3 In1 O9'
_chemical_formula_sum 'I3 In O9'
_chemical_formula_weight 639.52
_chemical_name_common 'alpha indium iodate'
_chemical_name_systematic
;
?
;
_space_group_IT_number 173
_symmetry_cell_setting hexagonal
_symmetry_Int_Tables_number 173
_symmetry_space_group_name_Hall 'P 6c'
_symmetry_space_group_name_H-M 'P 63'
_atom_sites_solution_hydrogens none
_atom_sites_solution_primary direct
_atom_sites_solution_secondary difmap
_cell_angle_alpha 90
_cell_angle_beta 90
_cell_angle_gamma 120
_cell_formula_units_Z 2
_cell_length_a 9.5410(10)
_cell_length_b 9.5410(10)
_cell_length_c 5.2660(10)
_cell_measurement_temperature 293(2)
_cell_volume 415.14(10)
_computing_molecular_graphics 'Ortep-3 for Windows (Farrugia, 1997)'
_computing_publication_material 'WinGX publication routines (Farrugia, 1999)'
_computing_structure_refinement 'SHELXL-97 (Sheldrick, 1997)'
_computing_structure_solution 'SHELXS-97 (Sheldrick, 1997)'
_diffrn_ambient_temperature 293(2)
_diffrn_measured_fraction_theta_full 0.989
_diffrn_measured_fraction_theta_max 0.989
_diffrn_measurement_device '95mm CCD camera on \k-goniostat'
_diffrn_measurement_device_type KappaCCD
_diffrn_measurement_method CCD
_diffrn_orient_matrix_type X=UH
_diffrn_orient_matrix_UB_11 0.01
_diffrn_orient_matrix_UB_12 0
_diffrn_orient_matrix_UB_13 0
_diffrn_orient_matrix_UB_21 0
_diffrn_orient_matrix_UB_22 0.01
_diffrn_orient_matrix_UB_23 0
_diffrn_orient_matrix_UB_31 0
_diffrn_orient_matrix_UB_32 0
_diffrn_orient_matrix_UB_33 0.01
_diffrn_radiation_monochromator graphite
_diffrn_radiation_probe x-ray
_diffrn_radiation_type AgKa
_diffrn_radiation_wavelength 0.56085
_diffrn_reflns_av_R_equivalents 0.0624
_diffrn_reflns_av_unetI/netI 0.0254
_diffrn_reflns_limit_h_max 12
_diffrn_reflns_limit_h_min -12
_diffrn_reflns_limit_k_max 12
_diffrn_reflns_limit_k_min -12
_diffrn_reflns_limit_l_max 6
_diffrn_reflns_limit_l_min -6
_diffrn_reflns_number 5342
_diffrn_reflns_theta_full 21.38
_diffrn_reflns_theta_max 21.38
_diffrn_reflns_theta_min 3.37
_exptl_absorpt_coefficient_mu 7.421
_exptl_absorpt_correction_T_max 0.826
_exptl_absorpt_correction_T_min 0.675
_exptl_absorpt_correction_type integration
_exptl_absorpt_process_details 'Coppens, 1970'
_exptl_crystal_colour colourless
_exptl_crystal_density_diffrn 5.116
_exptl_crystal_density_method 'not measured'
_exptl_crystal_description needle
_exptl_crystal_F_000 560
_exptl_crystal_size_max 0.3
_exptl_crystal_size_mid 0.05
_exptl_crystal_size_min 0.03
_refine_diff_density_max 0.793
_refine_diff_density_min -1.082
_refine_diff_density_rms 0.191
_refine_ls_abs_structure_details 'Flack H D (1983), 288 Friedel pairs'
_refine_ls_abs_structure_Flack -0.08(10)
_refine_ls_extinction_method none
_refine_ls_goodness_of_fit_ref 1.129
_refine_ls_hydrogen_treatment none
_refine_ls_matrix_type full
_refine_ls_number_parameters 40
_refine_ls_number_reflns 642
_refine_ls_number_restraints 1
_refine_ls_restrained_S_all 1.128
_refine_ls_R_factor_all 0.0275
_refine_ls_R_factor_gt 0.0226
_refine_ls_shift/su_max 0
_refine_ls_shift/su_mean 0
_refine_ls_structure_factor_coef Fsqd
_refine_ls_weighting_details 'calc w=1/[\s^2^(Fo^2^)+(0.0131P)^2^+1.2490P] where P=(Fo^2^+2Fc^2^)/3'
_refine_ls_weighting_scheme calc
_refine_ls_wR_factor_gt 0.038
_refine_ls_wR_factor_ref 0.0391
_reflns_number_gt 594
_reflns_number_total 642
_reflns_threshold_expression >2sigma(I)
_cod_data_source_file b612677d.txt
_cod_data_source_block compound_1
_cod_database_code 7202508

loop_
_symmetry_equiv_pos_as_xyz
'x, y, z'
'-x, -y, z+1/2'
'-y, x-y, z'
'-x+y, -x, z'
'x-y, x, z+1/2'
'y, -x+y, z+1/2'

loop_
_atom_site_label
_atom_site_type_symbol
_atom_site_fract_x
_atom_site_fract_y
_atom_site_fract_z
_atom_site_U_iso_or_equiv
_atom_site_adp_type
_atom_site_occupancy
_atom_site_symmetry_multiplicity
_atom_site_calc_flag
_atom_site_refinement_flags
_atom_site_disorder_assembly
_atom_site_disorder_group
In In 0.6667 0.3333 0.89998(13) 0.01007(17) Uani 1 3 d S . .
I I 0.31528(4) 0.33584(5) 0.76468(16) 0.01242(11) Uani 1 1 d . . .
O1 O 0.4664(5) 0.2840(6) 0.6606(9) 0.0134(9) Uani 1 1 d . . .
O2 O 0.1681(6) 0.2294(6) 0.5256(10) 0.0278(12) Uani 1 1 d . . .
O3 O 0.4194(6) 0.5402(5) 0.6291(10) 0.0164(10) Uani 1 1 d . . .

loop_
_atom_site_aniso_label
_atom_site_aniso_U_11
_atom_site_aniso_U_22
_atom_site_aniso_U_33
_atom_site_aniso_U_23
_atom_site_aniso_U_13
_atom_site_aniso_U_12
In 0.0098(2) 0.0098(2) 0.0105(4) 0 0 0.00492(12)
I 0.01304(18) 0.01424(18) 0.01257(17) 0.0035(2) 0.0013(3) 0.00878(14)
O1 0.012(2) 0.019(2) 0.015(2) -0.0010(18) 0.0019(17) 0.013(2)
O2 0.023(3) 0.026(3) 0.030(3) 0.001(2) -0.012(2) 0.009(2)
O3 0.014(2) 0.010(2) 0.022(3) 0.0038(18) -0.002(2) 0.004(2)

loop_
_atom_type_symbol
_atom_type_description
_atom_type_scat_dispersion_real
_atom_type_scat_dispersion_imag
_atom_type_scat_source
In In -1.2843 0.8542 'International Tables Vol C Tables 4.2.6.8 and 6.1.1.4'
I I -0.8919 1.1868 'International Tables Vol C Tables 4.2.6.8 and 6.1.1.4'
O O 0.0056 0.0036 'International Tables Vol C Tables 4.2.6.8 and 6.1.1.4'

loop_
_exptl_crystal_face_index_h
_exptl_crystal_face_index_k
_exptl_crystal_face_index_l
_exptl_crystal_face_perp_dist
-1 2 0 0.015000
1 -2 0 0.015000
0 0 1 0.140000
0 0 -1 0.140000
-2 0 0 0.017000
2 0 0 0.017000
0 1 0 0.015000
0 -1 0 0.015000

loop_
_geom_angle_atom_site_label_1
_geom_angle_atom_site_label_2
_geom_angle_atom_site_label_3
_geom_angle
_geom_angle_site_symmetry_1
_geom_angle_site_symmetry_3
_geom_angle_publ_flag
O1 In O1 88.70(17) 3_655 4_665 ?
O1 In O1 88.70(17) 3_655 . ?
O1 In O1 88.70(17) 4_665 . ?
O1 In O3 96.05(17) 3_655 5_655 ?
O1 In O3 84.48(18) 4_665 5_655 ?
O1 In O3 171.59(17) . 5_655 ?
O1 In O3 84.48(18) 3_655 6 ?
O1 In O3 171.59(17) 4_665 6 ?
O1 In O3 96.05(17) . 6 ?
O3 In O3 91.3(2) 5_655 6 ?
O1 In O3 171.59(18) 3_655 2_665 ?
O1 In O3 96.05(17) 4_665 2_665 ?
O1 In O3 84.48(18) . 2_665 ?
O3 In O3 91.3(2) 5_655 2_665 ?
O3 In O3 91.3(2) 6 2_665 ?
O2 I O1 97.9(2) . . ?
O2 I O3 100.6(2) . . ?
O1 I O3 95.1(2) . . ?

loop_
_geom_bond_atom_site_label_1
_geom_bond_atom_site_label_2
_geom_bond_distance
_geom_bond_site_symmetry_2
_geom_bond_publ_flag
In O1 2.136(4) 3_655 ?
In O1 2.136(4) 4_665 ?
In O1 2.136(4) . ?
In O3 2.139(5) 5_655 ?
In O3 2.139(5) 6 ?
In O3 2.139(5) 2_665 ?
I O1 1.827(4) . ?
I O2 1.778(5) . ?
I O3 1.833(5) . ?
